data_7118168
loop_
_publ_author_name
'Ping Chen'
'Sheng-mei Lu'
'Wengang Guo'
'Yan Liu'
'Can Li'

_publ_section_title
;
 A highly enantioselective thiolation of sulfonyl indoles to access
 3-sec-sulfur-substituted indoles in water
;
_journal_name_full Chem.Commun.
_journal_page_first 96
_journal_paper_doi 10.1039/C5cc07721D
_journal_volume 52
_journal_year 2016
_chemical_absolute_configuration ad
_chemical_formula_sum 'C71 H58 Cl4 N2 S2'
_chemical_formula_weight 1145.11
_chemical_name_systematic
; 
 ? 
;
_space_group_crystal_system orthorhombic
_space_group_IT_number 19
_space_group_name_Hall 'P 2ac 2ab'
_space_group_name_H-M_alt 'P 21 21 21'
_symmetry_space_group_name_Hall 'P 2ac 2ab'
_symmetry_space_group_name_H-M 'P 21 21 21'
_atom_sites_solution_hydrogens mixed
_audit_creation_method SHELXL-2013
_audit_update_record
;
2015-09-15 deposited with the CCDC.
2015-10-19 downloaded from the CCDC.
;
_cell_angle_alpha 90
_cell_angle_beta 90
_cell_angle_gamma 90
_cell_formula_units_Z 4
_cell_length_a 13.4055(7)
_cell_length_b 15.0828(8)
_cell_length_c 29.1775(16)
_cell_measurement_reflns_used 5289
_cell_measurement_temperature 293(2)
_cell_measurement_theta_max 38.181
_cell_measurement_theta_min 4.932
_cell_volume 5899.5(5)
_computing_cell_refinement 'Bruker SMART'
_computing_data_collection 'Bruker SMART'
_computing_data_reduction 'Bruker SHELXTL'
_computing_molecular_graphics 'Bruker SHELXTL'
_computing_publication_material 'Bruker SHELXTL'
_computing_structure_refinement 'SHELXL-2013 (Sheldrick, 2013)'
_computing_structure_solution 'Bruker SHELXTL'
_diffrn_ambient_temperature 293(2)
_diffrn_measured_fraction_theta_full 1.000
_diffrn_measured_fraction_theta_max 1.000
_diffrn_measurement_device_type 'CCD area detector'
_diffrn_measurement_method 'phi and omega scans'
_diffrn_radiation_type MoK\a
_diffrn_radiation_wavelength 0.71073
_diffrn_reflns_av_R_equivalents 0.0561
_diffrn_reflns_av_unetI/netI 0.0569
_diffrn_reflns_laue_measured_fraction_full 1.000
_diffrn_reflns_laue_measured_fraction_max 1.000
_diffrn_reflns_limit_h_max 16
_diffrn_reflns_limit_h_min -16
_diffrn_reflns_limit_k_max 18
_diffrn_reflns_limit_k_min -18
_diffrn_reflns_limit_l_max 35
_diffrn_reflns_limit_l_min -24
_diffrn_reflns_number 34801
_diffrn_reflns_point_group_measured_fraction_full 1.000
_diffrn_reflns_point_group_measured_fraction_max 1.000
_diffrn_reflns_theta_full 25.242
_diffrn_reflns_theta_max 25.500
_diffrn_reflns_theta_min 1.520
_exptl_absorpt_coefficient_mu 0.316
_exptl_absorpt_correction_T_max 0.7457
_exptl_absorpt_correction_T_min 0.5953
_exptl_absorpt_correction_type multi-scan
_exptl_absorpt_process_details sadabs
_exptl_crystal_colour colorless
_exptl_crystal_density_diffrn 1.289
_exptl_crystal_description prismatic
_exptl_crystal_F_000 2392
_exptl_crystal_size_max 0.187
_exptl_crystal_size_mid 0.143
_exptl_crystal_size_min 0.112
_refine_diff_density_max 0.531
_refine_diff_density_min -0.310
_refine_diff_density_rms 0.045
_refine_ls_abs_structure_details
; 
 Flack x determined using 3273 quotients [(I+)-(I-)]/[(I+)+(I-)] 
 (Parsons and Flack (2004), Acta Cryst. A60, s61). 
;
_refine_ls_abs_structure_Flack 0.04(3)
_refine_ls_extinction_coef .
_refine_ls_extinction_method none
_refine_ls_goodness_of_fit_ref 1.031
_refine_ls_hydrogen_treatment mixed
_refine_ls_matrix_type full
_refine_ls_number_parameters 740
_refine_ls_number_reflns 10976
_refine_ls_number_restraints 42
_refine_ls_restrained_S_all 1.084
_refine_ls_R_factor_all 0.0719
_refine_ls_R_factor_gt 0.0564
_refine_ls_shift/su_max 0.003
_refine_ls_shift/su_mean 0.000
_refine_ls_structure_factor_coef Fsqd
_refine_ls_weighting_details 'w=1/[\s^2^(Fo^2^)+(0.0772P)^2^+0.6742P] where P=(Fo^2^+2Fc^2^)/3'
_refine_ls_weighting_scheme calc
_refine_ls_wR_factor_gt 0.1365
_refine_ls_wR_factor_ref 0.1465
_reflns_Friedel_coverage 0.809
_reflns_friedel_fraction_full 1.000
_reflns_friedel_fraction_max 1.000
_reflns_number_gt 8880
_reflns_number_total 10976
_reflns_threshold_expression 'I > 2\s(I)'
_cod_data_source_file c5cc07721d2.cif
_cod_data_source_block cd214719
_cod_database_code 7118168
_shelx_space_group_comment
; 
The symmetry employed for this shelxl refinement is uniquely defined 
by the following loop, which should always be used as a source of 
symmetry information in preference to the above space-group names. 
They are only intended as comments. 
;
_shelxl_version_number 2013-4

loop_
_space_group_symop_operation_xyz
'x, y, z'
'-x+1/2, -y, z+1/2'
'-x, y+1/2, -z+1/2'
'x+1/2, -y+1/2, -z'

loop_
_atom_site_label
_atom_site_type_symbol
_atom_site_fract_x
_atom_site_fract_y
_atom_site_fract_z
_atom_site_U_iso_or_equiv
_atom_site_adp_type
_atom_site_occupancy
_atom_site_site_symmetry_order
_atom_site_calc_flag
_atom_site_refinement_flags_posn
_atom_site_refinement_flags_adp
_atom_site_refinement_flags_occupancy
_atom_site_disorder_assembly
_atom_site_disorder_group
Cl1 Cl -0.07675(15) 0.10445(13) 0.10840(8) 0.1039(7) Uani 1 1 d . . . . .
Cl2 Cl 0.03836(11) 0.90544(10) 0.85458(6) 0.0734(5) Uani 1 1 d . . . . .
S1 S 0.16115(9) 0.04804(8) -0.00705(4) 0.0433(3) Uani 1 1 d . . . . .
S2 S 0.26674(9) 0.66777(7) 0.82353(4) 0.0445(3) Uani 1 1 d . . . . .
N1 N 0.0637(3) -0.1966(3) 0.08097(17) 0.0535(11) Uani 1 1 d D . . . .
N2 N 0.2823(4) 0.8339(3) 0.96149(16) 0.0557(11) Uani 1 1 d D . . . .
C1 C 0.1654(4) -0.1902(3) 0.08528(18) 0.0479(12) Uani 1 1 d . . . . .
C2 C 0.2366(4) -0.2532(3) 0.0981(2) 0.0632(15) Uani 1 1 d . . . . .
H2 H 0.2178 -0.3102 0.1067 0.076 Uiso 1 1 calc R U . . .
C3 C 0.3340(4) -0.2287(4) 0.0977(2) 0.0638(15) Uani 1 1 d . . . . .
H3 H 0.3828 -0.2697 0.1057 0.077 Uiso 1 1 calc R U . . .
C4 C 0.3620(4) -0.1425(3) 0.0855(2) 0.0553(14) Uani 1 1 d . . . . .
H4 H 0.4292 -0.1271 0.0856 0.066 Uiso 1 1 calc R U . . .
C5 C 0.2928(3) -0.0806(3) 0.07333(18) 0.0464(12) Uani 1 1 d . . . . .
H5 H 0.3129 -0.0236 0.0654 0.056 Uiso 1 1 calc R U . . .
C6 C 0.1916(4) -0.1028(3) 0.07286(17) 0.0428(11) Uani 1 1 d . . . . .
C7 C 0.1000(3) -0.0576(3) 0.06250(16) 0.0407(11) Uani 1 1 d . . . . .
C8 C 0.0243(3) -0.1169(3) 0.06780(18) 0.0459(12) Uani 1 1 d . . . . .
C9 C -0.0863(4) -0.1099(4) 0.0618(2) 0.0625(15) Uani 1 1 d . . . . .
H9A H -0.1042 -0.0493 0.0561 0.094 Uiso 1 1 calc R U . . .
H9B H -0.1191 -0.1303 0.0891 0.094 Uiso 1 1 calc R U . . .
H9C H -0.1067 -0.1458 0.0362 0.094 Uiso 1 1 calc R U . . .
C10 C 0.0894(3) 0.0370(3) 0.04627(16) 0.0394(10) Uani 1 1 d . . . . .
H10 H 0.0190 0.0465 0.0387 0.047 Uiso 1 1 calc R U . . .
C11 C 0.1177(4) 0.1051(3) 0.08282(18) 0.0508(13) Uani 1 1 d . . . . .
C12 C 0.2144(5) 0.1382(4) 0.0873(2) 0.0659(16) Uani 1 1 d . . . . .
H12 H 0.2644 0.1182 0.0678 0.079 Uiso 1 1 calc R U . . .
C13 C 0.2366(6) 0.2010(4) 0.1208(3) 0.086(2) Uani 1 1 d . . . . .
H13 H 0.3021 0.2203 0.1242 0.103 Uiso 1 1 calc R U . . .
C14 C 0.1651(8) 0.2344(5) 0.1484(3) 0.097(3) Uani 1 1 d . . . . .
H14 H 0.1807 0.2778 0.1698 0.116 Uiso 1 1 calc R U . . .
C15 C 0.0685(8) 0.2035(5) 0.1445(2) 0.097(3) Uani 1 1 d . . . . .
H15 H 0.0188 0.2256 0.1636 0.117 Uiso 1 1 calc R U . . .
C16 C 0.0455(5) 0.1392(4) 0.1119(2) 0.0681(16) Uani 1 1 d . . . . .
C17 C 0.0848(3) 0.1231(3) -0.04365(17) 0.0381(10) Uani 1 1 d . . . . .
C18 C 0.0557(3) 0.2037(3) -0.01453(16) 0.0405(10) Uani 1 1 d . . . . .
C19 C -0.0432(4) 0.2212(3) -0.0023(2) 0.0544(13) Uani 1 1 d . . . . .
H19 H -0.0940 0.1856 -0.0139 0.065 Uiso 1 1 calc R U . . .
C20 C -0.0671(5) 0.2908(4) 0.0268(2) 0.0675(16) Uani 1 1 d . . . . .
H20 H -0.1333 0.3009 0.0348 0.081 Uiso 1 1 calc R U . . .
C21 C 0.0061(5) 0.3444(4) 0.0439(2) 0.0674(16) Uani 1 1 d . . . . .
H21 H -0.0102 0.3909 0.0634 0.081 Uiso 1 1 calc R U . . .
C22 C 0.1040(5) 0.3293(3) 0.0322(2) 0.0596(14) Uani 1 1 d . . . . .
H22 H 0.1540 0.3657 0.0438 0.071 Uiso 1 1 calc R U . . .
C23 C 0.1281(4) 0.2598(3) 0.00316(19) 0.0512(12) Uani 1 1 d . . . . .
H23 H 0.1945 0.2505 -0.0047 0.061 Uiso 1 1 calc R U . . .
C24 C 0.1556(3) 0.1459(3) -0.08331(17) 0.0437(11) Uani 1 1 d . . . . .
C25 C 0.1626(4) 0.2320(3) -0.10055(18) 0.0528(13) Uani 1 1 d . . . . .
H25 H 0.1264 0.2775 -0.0869 0.063 Uiso 1 1 calc R U . . .
C26 C 0.2233(5) 0.2498(5) -0.1380(2) 0.0725(18) Uani 1 1 d . . . . .
H26 H 0.2268 0.3071 -0.1496 0.087 Uiso 1 1 calc R U . . .
C27 C 0.2779(5) 0.1839(5) -0.1578(2) 0.080(2) Uani 1 1 d . . . . .
H27 H 0.3191 0.1963 -0.1826 0.096 Uiso 1 1 calc R U . . .
C28 C 0.2717(5) 0.0993(5) -0.1409(2) 0.0726(17) Uani 1 1 d . . . . .
H28 H 0.3092 0.0543 -0.1544 0.087 Uiso 1 1 calc R U . . .
C29 C 0.2111(4) 0.0802(4) -0.10444(19) 0.0550(13) Uani 1 1 d . . . . .
H29 H 0.2072 0.0222 -0.0937 0.066 Uiso 1 1 calc R U . . .
C30 C -0.0083(3) 0.0769(3) -0.06319(18) 0.0429(11) Uani 1 1 d . . . . .
C31 C -0.0589(4) 0.1171(3) -0.0988(2) 0.0545(13) Uani 1 1 d . . . . .
H31 H -0.0331 0.1686 -0.1118 0.065 Uiso 1 1 calc R U . . .
C32 C -0.1462(4) 0.0827(4) -0.1155(2) 0.0638(15) Uani 1 1 d . . . . .
H32 H -0.1791 0.1111 -0.1395 0.077 Uiso 1 1 calc R U . . .
C33 C -0.1855(4) 0.0067(4) -0.0972(2) 0.0660(16) Uani 1 1 d . . . . .
H33 H -0.2456 -0.0160 -0.1080 0.079 Uiso 1 1 calc R U . . .
C34 C -0.1349(5) -0.0349(4) -0.0629(2) 0.0644(16) Uani 1 1 d . . . . .
H34 H -0.1603 -0.0869 -0.0504 0.077 Uiso 1 1 calc R U . . .
C35 C -0.0453(4) -0.0005(3) -0.04634(18) 0.0508(12) Uani 1 1 d . . . . .
H35 H -0.0106 -0.0308 -0.0236 0.061 Uiso 1 1 calc R U . . .
C36 C 0.3660(4) 0.8616(3) 0.93889(19) 0.0483(12) Uani 1 1 d . . . . .
C37 C 0.4522(4) 0.9028(3) 0.9550(2) 0.0630(15) Uani 1 1 d . . . . .
H37 H 0.4596 0.9154 0.9860 0.076 Uiso 1 1 calc R U . . .
C38 C 0.5245(4) 0.9240(3) 0.9249(2) 0.0640(16) Uani 1 1 d . . . . .
H38 H 0.5826 0.9511 0.9352 0.077 Uiso 1 1 calc R U . . .
C39 C 0.5127(4) 0.9057(3) 0.8782(2) 0.0630(16) Uani 1 1 d . . . . .
H39 H 0.5631 0.9218 0.8579 0.076 Uiso 1 1 calc R U . . .
C40 C 0.4286(4) 0.8646(3) 0.8615(2) 0.0506(12) Uani 1 1 d . . . . .
H40 H 0.4227 0.8521 0.8305 0.061 Uiso 1 1 calc R U . . .
C41 C 0.3523(3) 0.8418(3) 0.89198(17) 0.0424(11) Uani 1 1 d . . . . .
C42 C 0.2551(3) 0.8017(3) 0.88767(17) 0.0434(11) Uani 1 1 d . . . . .
C43 C 0.2151(4) 0.7987(3) 0.93091(17) 0.0470(12) Uani 1 1 d . . . . .
C44 C 0.1163(4) 0.7681(4) 0.9485(2) 0.0667(16) Uani 1 1 d . . . . .
H44A H 0.0753 0.7498 0.9232 0.100 Uiso 1 1 calc R U . . .
H44B H 0.0842 0.8157 0.9645 0.100 Uiso 1 1 calc R U . . .
H44C H 0.1259 0.7190 0.9689 0.100 Uiso 1 1 calc R U . . .
C45 C 0.2049(3) 0.7699(3) 0.84487(16) 0.0417(11) Uani 1 1 d . . . . .
H45 H 0.1364 0.7537 0.8532 0.050 Uiso 1 1 calc R U . . .
C46 C 0.1982(4) 0.8415(3) 0.80819(18) 0.0474(12) Uani 1 1 d . . . . .
C47 C 0.2643(5) 0.8475(4) 0.77147(19) 0.0579(14) Uani 1 1 d . . . . .
H47 H 0.3137 0.8047 0.7683 0.070 Uiso 1 1 calc R U . . .
C48 C 0.2589(5) 0.9148(4) 0.7398(2) 0.0719(17) Uani 1 1 d . . . . .
H48 H 0.3038 0.9167 0.7156 0.086 Uiso 1 1 calc R U . . .
C49 C 0.1869(5) 0.9794(4) 0.7441(3) 0.0804(19) Uani 1 1 d . . . . .
H49 H 0.1836 1.0254 0.7229 0.096 Uiso 1 1 calc R U . . .
C50 C 0.1202(5) 0.9760(4) 0.7795(3) 0.0738(18) Uani 1 1 d . . . . .
H50 H 0.0712 1.0192 0.7826 0.089 Uiso 1 1 calc R U . . .
C51 C 0.1269(4) 0.9073(3) 0.8106(2) 0.0554(13) Uani 1 1 d . . . . .
C52 C 0.1615(3) 0.5925(3) 0.80781(16) 0.0401(10) Uani 1 1 d . . . . .
C53 C 0.0836(4) 0.6479(3) 0.78207(16) 0.0426(11) Uani 1 1 d . . . . .
C54 C -0.0104(4) 0.6646(3) 0.79922(19) 0.0495(12) Uani 1 1 d . . . . .
H54 H -0.0294 0.6394 0.8269 0.059 Uiso 1 1 calc R U . . .
C55 C -0.0763(5) 0.7181(4) 0.7760(2) 0.0658(16) Uani 1 1 d . . . . .
H55 H -0.1394 0.7282 0.7882 0.079 Uiso 1 1 calc R U . . .
C56 C -0.0508(6) 0.7562(4) 0.7356(2) 0.0729(18) Uani 1 1 d . . . . .
H56 H -0.0964 0.7916 0.7200 0.087 Uiso 1 1 calc R U . . .
C57 C 0.0432(6) 0.7420(4) 0.7177(2) 0.0724(19) Uani 1 1 d . . . . .
H57 H 0.0614 0.7686 0.6902 0.087 Uiso 1 1 calc R U . . .
C58 C 0.1100(4) 0.6883(3) 0.74053(18) 0.0548(13) Uani 1 1 d . . . . .
H58 H 0.1732 0.6789 0.7283 0.066 Uiso 1 1 calc R U . . .
C59 C 0.2109(4) 0.5204(3) 0.77802(16) 0.0435(11) Uani 1 1 d . . . . .
C60 C 0.1717(4) 0.4920(4) 0.73684(18) 0.0544(13) Uani 1 1 d . . . . .
H60 H 0.1157 0.5201 0.7249 0.065 Uiso 1 1 calc R U . . .
C61 C 0.2147(5) 0.4223(4) 0.7131(2) 0.0650(16) Uani 1 1 d . . . . .
H61 H 0.1862 0.4031 0.6857 0.078 Uiso 1 1 calc R U . . .
C62 C 0.2974(5) 0.3820(4) 0.7291(2) 0.0687(17) Uani 1 1 d . . . . .
H62 H 0.3273 0.3366 0.7125 0.082 Uiso 1 1 calc R U . . .
C63 C 0.3372(5) 0.4090(4) 0.7704(2) 0.0674(16) Uani 1 1 d . . . . .
H63 H 0.3935 0.3808 0.7820 0.081 Uiso 1 1 calc R U . . .
C64 C 0.2943(4) 0.4767(3) 0.79428(19) 0.0557(13) Uani 1 1 d . . . . .
H64 H 0.3219 0.4938 0.8222 0.067 Uiso 1 1 calc R U . . .
C65 C 0.1173(3) 0.5438(3) 0.84976(16) 0.0419(10) Uani 1 1 d . . . . .
C66 C 0.0424(4) 0.4824(3) 0.84253(18) 0.0528(13) Uani 1 1 d . . . . .
H66 H 0.0198 0.4725 0.8128 0.063 Uiso 1 1 calc R U . . .
C67 C 0.0007(5) 0.4357(3) 0.8781(2) 0.0631(16) Uani 1 1 d . . . . .
H67 H -0.0505 0.3956 0.8723 0.076 Uiso 1 1 calc R U . . .
C68 C 0.0345(5) 0.4480(4) 0.9222(2) 0.0667(16) Uani 1 1 d . . . . .
H68 H 0.0073 0.4157 0.9463 0.080 Uiso 1 1 calc R U . . .
C69 C 0.1083(5) 0.5083(5) 0.9301(2) 0.0703(17) Uani 1 1 d . . . . .
H69 H 0.1318 0.5170 0.9597 0.084 Uiso 1 1 calc R U . . .
C70 C 0.1488(4) 0.5569(4) 0.89407(17) 0.0523(12) Uani 1 1 d . . . . .
H70 H 0.1980 0.5988 0.9001 0.063 Uiso 1 1 calc R U . . .
Cl3 Cl 0.0681(8) 0.9278(7) 0.1816(3) 0.205(3) Uani 0.5 1 d D U P A 1
Cl4 Cl 0.0134(5) 0.8033(5) 0.2453(3) 0.170(2) Uani 0.5 1 d D U P A 1
Cl3' Cl 0.1135(8) 0.8597(7) 0.1988(3) 0.219(3) Uani 0.5 1 d D U P A 2
Cl4' Cl -0.0149(6) 0.9057(6) 0.2825(3) 0.203(3) Uani 0.5 1 d D U P A 2
C71 C 0.0263(12) 0.9147(9) 0.2323(5) 0.204(3) Uani 1 1 d D U . . .
H71A H -0.0365 0.9444 0.2347 0.245 Uiso 1 1 d R U . A 1
H71B H 0.0738 0.9394 0.2532 0.245 Uiso 1 1 d R U . A 1
H1A H 0.029(3) -0.235(3) 0.0916(16) 0.045(14) Uiso 1 1 d D . . . .
H2A H 0.267(4) 0.850(3) 0.9883(11) 0.060(17) Uiso 1 1 d D . . . .

loop_
_atom_site_aniso_label
_atom_site_aniso_U_11
_atom_site_aniso_U_22
_atom_site_aniso_U_33
_atom_site_aniso_U_23
_atom_site_aniso_U_13
_atom_site_aniso_U_12
Cl1 0.0980(13) 0.0893(12) 0.1243(16) -0.0273(12) 0.0660(13) -0.0186(10)
Cl2 0.0596(8) 0.0696(9) 0.0909(12) -0.0203(9) 0.0045(8) 0.0175(7)
S1 0.0393(6) 0.0401(6) 0.0505(7) 0.0077(5) 0.0070(6) 0.0084(5)
S2 0.0410(6) 0.0395(6) 0.0531(7) -0.0066(5) 0.0023(6) 0.0016(5)
N1 0.049(3) 0.036(2) 0.076(3) 0.013(2) 0.006(2) -0.0063(19)
N2 0.063(3) 0.056(3) 0.049(3) -0.015(2) 0.004(2) 0.000(2)
C1 0.047(3) 0.040(2) 0.057(3) 0.010(2) 0.002(3) 0.002(2)
C2 0.066(4) 0.038(3) 0.085(4) 0.012(3) -0.002(3) 0.006(3)
C3 0.056(3) 0.053(3) 0.082(4) 0.003(3) -0.013(3) 0.014(3)
C4 0.042(3) 0.052(3) 0.072(4) 0.004(3) -0.003(3) 0.002(2)
C5 0.043(3) 0.041(2) 0.055(3) 0.001(2) -0.003(2) 0.001(2)
C6 0.047(3) 0.038(2) 0.044(3) 0.003(2) 0.002(2) 0.001(2)
C7 0.041(2) 0.036(2) 0.046(3) 0.005(2) 0.003(2) -0.0002(19)
C8 0.043(3) 0.044(3) 0.051(3) 0.008(2) 0.001(2) 0.001(2)
C9 0.039(3) 0.059(3) 0.090(4) 0.016(3) 0.005(3) -0.007(2)
C10 0.037(2) 0.037(2) 0.045(3) 0.008(2) 0.004(2) 0.0052(19)
C11 0.067(3) 0.038(2) 0.048(3) 0.006(2) -0.008(3) 0.006(2)
C12 0.065(4) 0.050(3) 0.083(4) 0.001(3) -0.023(3) 0.007(3)
C13 0.102(5) 0.054(3) 0.101(5) -0.011(4) -0.043(5) 0.006(4)
C14 0.152(8) 0.069(4) 0.070(5) -0.015(4) -0.017(5) -0.009(5)
C15 0.163(8) 0.067(4) 0.062(4) -0.012(4) 0.030(5) -0.002(5)
C16 0.094(4) 0.052(3) 0.058(4) 0.005(3) 0.015(4) 0.003(3)
C17 0.037(2) 0.031(2) 0.046(3) 0.003(2) 0.001(2) 0.0002(18)
C18 0.045(3) 0.034(2) 0.043(3) 0.003(2) -0.004(2) 0.002(2)
C19 0.051(3) 0.046(3) 0.066(4) -0.009(3) 0.005(3) 0.002(2)
C20 0.063(3) 0.054(3) 0.086(4) -0.019(3) 0.012(3) 0.007(3)
C21 0.092(5) 0.045(3) 0.065(4) -0.008(3) 0.002(4) 0.012(3)
C22 0.077(4) 0.036(3) 0.066(4) -0.003(3) -0.013(3) -0.006(3)
C23 0.055(3) 0.039(2) 0.060(3) 0.002(2) -0.003(3) -0.002(2)
C24 0.041(2) 0.045(3) 0.045(3) 0.003(2) -0.001(2) -0.007(2)
C25 0.055(3) 0.050(3) 0.054(3) 0.010(2) 0.001(3) -0.008(2)
C26 0.074(4) 0.079(4) 0.064(4) 0.023(3) 0.004(4) -0.027(4)
C27 0.071(4) 0.108(6) 0.061(4) 0.014(4) 0.018(3) -0.019(4)
C28 0.068(4) 0.084(4) 0.066(4) -0.006(3) 0.019(3) 0.002(3)
C29 0.057(3) 0.052(3) 0.056(3) -0.002(2) 0.005(3) -0.003(2)
C30 0.042(2) 0.033(2) 0.053(3) -0.011(2) 0.004(2) 0.001(2)
C31 0.050(3) 0.044(3) 0.069(4) 0.004(3) -0.005(3) -0.001(2)
C32 0.057(3) 0.060(3) 0.074(4) -0.007(3) -0.015(3) 0.002(3)
C33 0.051(3) 0.072(4) 0.076(4) -0.019(3) -0.004(3) -0.014(3)
C34 0.074(4) 0.053(3) 0.066(4) -0.014(3) 0.012(3) -0.027(3)
C35 0.061(3) 0.047(3) 0.045(3) -0.004(2) 0.000(3) -0.009(2)
C36 0.047(3) 0.039(2) 0.059(3) -0.011(2) -0.001(3) 0.004(2)
C37 0.065(3) 0.052(3) 0.072(4) -0.021(3) -0.015(3) -0.001(3)
C38 0.052(3) 0.044(3) 0.096(5) -0.019(3) -0.006(3) -0.008(2)
C39 0.047(3) 0.044(3) 0.098(5) 0.003(3) 0.009(3) -0.003(2)
C40 0.048(3) 0.040(2) 0.063(3) 0.001(2) 0.004(3) 0.002(2)
C41 0.046(3) 0.030(2) 0.051(3) -0.005(2) 0.002(2) 0.006(2)
C42 0.044(3) 0.038(2) 0.048(3) -0.008(2) 0.001(2) 0.003(2)
C43 0.045(3) 0.048(3) 0.048(3) -0.008(2) 0.003(2) 0.003(2)
C44 0.065(4) 0.072(4) 0.063(4) -0.007(3) 0.017(3) -0.012(3)
C45 0.038(2) 0.040(2) 0.047(3) -0.011(2) 0.003(2) -0.0012(19)
C46 0.052(3) 0.042(3) 0.048(3) -0.005(2) -0.010(2) 0.000(2)
C47 0.069(3) 0.047(3) 0.058(3) -0.002(3) -0.001(3) 0.003(3)
C48 0.084(4) 0.065(4) 0.066(4) 0.011(3) -0.004(4) -0.002(3)
C49 0.095(5) 0.061(4) 0.085(5) 0.017(3) -0.016(4) 0.003(4)
C50 0.072(4) 0.054(3) 0.096(5) 0.004(3) -0.025(4) 0.009(3)
C51 0.050(3) 0.048(3) 0.068(4) -0.010(3) -0.010(3) 0.001(2)
C52 0.046(2) 0.035(2) 0.039(2) -0.0020(19) -0.001(2) 0.002(2)
C53 0.054(3) 0.038(2) 0.036(3) -0.0037(19) -0.009(2) 0.000(2)
C54 0.049(3) 0.045(3) 0.054(3) 0.000(2) -0.007(3) 0.002(2)
C55 0.058(3) 0.055(3) 0.085(5) -0.001(3) -0.016(3) 0.009(3)
C56 0.087(5) 0.056(3) 0.076(4) 0.011(3) -0.026(4) 0.014(3)
C57 0.113(6) 0.065(4) 0.039(3) 0.012(3) -0.018(4) 0.000(4)
C58 0.069(3) 0.053(3) 0.043(3) 0.003(2) 0.000(3) 0.003(3)
C59 0.052(3) 0.039(2) 0.040(3) 0.004(2) 0.004(2) 0.001(2)
C60 0.063(3) 0.053(3) 0.048(3) -0.006(2) -0.001(3) 0.001(3)
C61 0.093(5) 0.051(3) 0.051(3) -0.015(3) 0.004(3) 0.002(3)
C62 0.098(5) 0.045(3) 0.063(4) -0.010(3) 0.022(4) 0.013(3)
C63 0.078(4) 0.052(3) 0.072(4) -0.003(3) 0.001(4) 0.015(3)
C64 0.066(3) 0.050(3) 0.051(3) -0.004(2) -0.002(3) 0.007(3)
C65 0.042(2) 0.041(2) 0.043(3) 0.003(2) 0.005(2) 0.006(2)
C66 0.066(3) 0.041(3) 0.051(3) 0.000(2) 0.003(3) -0.001(3)
C67 0.072(4) 0.041(3) 0.077(4) 0.006(3) 0.018(3) -0.003(3)
C68 0.082(4) 0.053(3) 0.065(4) 0.020(3) 0.025(4) 0.011(3)
C69 0.078(4) 0.088(4) 0.045(3) 0.021(3) 0.000(3) 0.018(4)
C70 0.049(3) 0.064(3) 0.045(3) 0.008(2) -0.002(2) 0.001(2)
Cl3 0.251(7) 0.223(7) 0.143(5) -0.015(5) -0.034(5) 0.007(6)
Cl4 0.145(4) 0.167(5) 0.196(5) 0.084(4) -0.066(4) -0.028(4)
Cl3' 0.265(7) 0.208(7) 0.183(6) -0.056(5) -0.041(6) 0.082(6)
Cl4' 0.190(5) 0.240(6) 0.178(6) 0.067(5) -0.033(5) 0.063(5)
C71 0.213(6) 0.217(6) 0.183(6) 0.037(6) -0.030(6) 0.037(6)

loop_
_atom_type_symbol
_atom_type_description
_atom_type_scat_dispersion_real
_atom_type_scat_dispersion_imag
_atom_type_scat_source
C C 0.0033 0.0016 'International Tables Vol C Tables 4.2.6.8 and 6.1.1.4'
H H 0.0000 0.0000 'International Tables Vol C Tables 4.2.6.8 and 6.1.1.4'
N N 0.0061 0.0033 'International Tables Vol C Tables 4.2.6.8 and 6.1.1.4'
S S 0.1246 0.1234 'International Tables Vol C Tables 4.2.6.8 and 6.1.1.4'
Cl Cl 0.1484 0.1585 'International Tables Vol C Tables 4.2.6.8 and 6.1.1.4'

loop_
_geom_angle_atom_site_label_1
_geom_angle_atom_site_label_2
_geom_angle_atom_site_label_3
_geom_angle
_geom_angle_site_symmetry_1
_geom_angle_site_symmetry_3
C10 S1 C17 104.7(2) . .
C45 S2 C52 104.4(2) . .
C8 N1 C1 110.3(4) . .
C8 N1 H1A 121(4) . .
C1 N1 H1A 126(4) . .
C36 N2 C43 110.1(4) . .
C36 N2 H2A 124(4) . .
C43 N2 H2A 124(4) . .
N1 C1 C2 130.9(5) . .
N1 C1 C6 106.8(4) . .
C2 C1 C6 122.3(5) . .
C3 C2 C1 118.0(5) . .
C3 C2 H2 121.0 . .
C1 C2 H2 121.0 . .
C2 C3 C4 120.9(5) . .
C2 C3 H3 119.5 . .
C4 C3 H3 119.5 . .
C5 C4 C3 121.3(5) . .
C5 C4 H4 119.3 . .
C3 C4 H4 119.3 . .
C4 C5 C6 120.0(5) . .
C4 C5 H5 120.0 . .
C6 C5 H5 120.0 . .
C5 C6 C1 117.6(4) . .
C5 C6 C7 135.9(4) . .
C1 C6 C7 106.5(4) . .
C8 C7 C6 107.6(4) . .
C8 C7 C10 125.9(4) . .
C6 C7 C10 126.5(4) . .
C7 C8 N1 108.8(4) . .
C7 C8 C9 132.8(4) . .
N1 C8 C9 118.4(4) . .
C8 C9 H9A 109.5 . .
C8 C9 H9B 109.5 . .
H9A C9 H9B 109.5 . .
C8 C9 H9C 109.5 . .
H9A C9 H9C 109.5 . .
H9B C9 H9C 109.5 . .
C7 C10 C11 113.1(4) . .
C7 C10 S1 107.6(3) . .
C11 C10 S1 113.6(3) . .
C7 C10 H10 107.4 . .
C11 C10 H10 107.4 . .
S1 C10 H10 107.4 . .
C16 C11 C12 117.2(5) . .
C16 C11 C10 120.3(5) . .
C12 C11 C10 122.4(5) . .
C13 C12 C11 120.5(7) . .
C13 C12 H12 119.7 . .
C11 C12 H12 119.7 . .
C14 C13 C12 121.3(7) . .
C14 C13 H13 119.3 . .
C12 C13 H13 119.3 . .
C13 C14 C15 119.4(7) . .
C13 C14 H14 120.3 . .
C15 C14 H14 120.3 . .
C14 C15 C16 119.9(8) . .
C14 C15 H15 120.0 . .
C16 C15 H15 120.0 . .
C11 C16 C15 121.5(7) . .
C11 C16 Cl1 120.9(5) . .
C15 C16 Cl1 117.6(6) . .
C18 C17 C24 113.4(4) . .
C18 C17 C30 110.9(3) . .
C24 C17 C30 108.9(4) . .
C18 C17 S1 107.7(3) . .
C24 C17 S1 103.2(3) . .
C30 C17 S1 112.5(3) . .
C23 C18 C19 117.0(5) . .
C23 C18 C17 120.7(4) . .
C19 C18 C17 122.2(4) . .
C20 C19 C18 121.1(5) . .
C20 C19 H19 119.4 . .
C18 C19 H19 119.4 . .
C21 C20 C19 120.4(5) . .
C21 C20 H20 119.8 . .
C19 C20 H20 119.8 . .
C20 C21 C22 119.8(5) . .
C20 C21 H21 120.1 . .
C22 C21 H21 120.1 . .
C21 C22 C23 119.9(5) . .
C21 C22 H22 120.0 . .
C23 C22 H22 120.0 . .
C22 C23 C18 121.7(5) . .
C22 C23 H23 119.1 . .
C18 C23 H23 119.1 . .
C29 C24 C25 118.0(5) . .
C29 C24 C17 120.5(4) . .
C25 C24 C17 121.4(4) . .
C26 C25 C24 120.2(6) . .
C26 C25 H25 119.9 . .
C24 C25 H25 119.9 . .
C27 C26 C25 120.5(6) . .
C27 C26 H26 119.7 . .
C25 C26 H26 119.7 . .
C26 C27 C28 119.6(6) . .
C26 C27 H27 120.2 . .
C28 C27 H27 120.2 . .
C29 C28 C27 120.7(6) . .
C29 C28 H28 119.6 . .
C27 C28 H28 119.6 . .
C28 C29 C24 121.0(5) . .
C28 C29 H29 119.5 . .
C24 C29 H29 119.5 . .
C35 C30 C31 118.0(5) . .
C35 C30 C17 123.4(5) . .
C31 C30 C17 118.6(4) . .
C32 C31 C30 121.4(5) . .
C32 C31 H31 119.3 . .
C30 C31 H31 119.3 . .
C33 C32 C31 120.4(6) . .
C33 C32 H32 119.8 . .
C31 C32 H32 119.8 . .
C34 C33 C32 118.8(5) . .
C34 C33 H33 120.6 . .
C32 C33 H33 120.6 . .
C33 C34 C35 120.8(5) . .
C33 C34 H34 119.6 . .
C35 C34 H34 119.6 . .
C30 C35 C34 120.5(5) . .
C30 C35 H35 119.7 . .
C34 C35 H35 119.7 . .
N2 C36 C37 130.8(5) . .
N2 C36 C41 107.2(4) . .
C37 C36 C41 122.0(5) . .
C38 C37 C36 118.8(6) . .
C38 C37 H37 120.6 . .
C36 C37 H37 120.6 . .
C37 C38 C39 120.5(5) . .
C37 C38 H38 119.7 . .
C39 C38 H38 119.7 . .
C40 C39 C38 121.7(6) . .
C40 C39 H39 119.2 . .
C38 C39 H39 119.2 . .
C39 C40 C41 119.1(5) . .
C39 C40 H40 120.4 . .
C41 C40 H40 120.4 . .
C40 C41 C36 117.9(5) . .
C40 C41 C42 135.2(5) . .
C36 C41 C42 106.9(4) . .
C43 C42 C41 106.6(4) . .
C43 C42 C45 125.6(4) . .
C41 C42 C45 127.8(4) . .
C42 C43 N2 109.2(4) . .
C42 C43 C44 132.2(5) . .
N2 C43 C44 118.6(5) . .
C43 C44 H44A 109.5 . .
C43 C44 H44B 109.5 . .
H44A C44 H44B 109.5 . .
C43 C44 H44C 109.5 . .
H44A C44 H44C 109.5 . .
H44B C44 H44C 109.5 . .
C42 C45 C46 112.6(4) . .
C42 C45 S2 110.2(3) . .
C46 C45 S2 112.3(3) . .
C42 C45 H45 107.1 . .
C46 C45 H45 107.1 . .
S2 C45 H45 107.1 . .
C51 C46 C47 115.7(5) . .
C51 C46 C45 121.0(5) . .
C47 C46 C45 123.3(4) . .
C48 C47 C46 122.1(6) . .
C48 C47 H47 119.0 . .
C46 C47 H47 119.0 . .
C47 C48 C49 120.0(7) . .
C47 C48 H48 120.0 . .
C49 C48 H48 120.0 . .
C50 C49 C48 119.9(6) . .
C50 C49 H49 120.0 . .
C48 C49 H49 120.0 . .
C49 C50 C51 118.9(6) . .
C49 C50 H50 120.6 . .
C51 C50 H50 120.6 . .
C50 C51 C46 123.5(6) . .
C50 C51 Cl2 116.7(5) . .
C46 C51 Cl2 119.8(4) . .
C53 C52 C59 113.6(4) . .
C53 C52 C65 112.7(4) . .
C59 C52 C65 106.0(3) . .
C53 C52 S2 107.6(3) . .
C59 C52 S2 104.1(3) . .
C65 C52 S2 112.6(3) . .
C54 C53 C58 117.7(5) . .
C54 C53 C52 123.0(4) . .
C58 C53 C52 119.3(5) . .
C55 C54 C53 121.1(5) . .
C55 C54 H54 119.5 . .
C53 C54 H54 119.5 . .
C56 C55 C54 121.0(6) . .
C56 C55 H55 119.5 . .
C54 C55 H55 119.5 . .
C55 C56 C57 119.5(6) . .
C55 C56 H56 120.2 . .
C57 C56 H56 120.2 . .
C58 C57 C56 120.1(6) . .
C58 C57 H57 120.0 . .
C56 C57 H57 120.0 . .
C57 C58 C53 120.6(6) . .
C57 C58 H58 119.7 . .
C53 C58 H58 119.7 . .
C60 C59 C64 117.3(5) . .
C60 C59 C52 123.2(4) . .
C64 C59 C52 119.4(4) . .
C59 C60 C61 120.9(5) . .
C59 C60 H60 119.5 . .
C61 C60 H60 119.5 . .
C62 C61 C60 120.7(6) . .
C62 C61 H61 119.7 . .
C60 C61 H61 119.7 . .
C61 C62 C63 119.2(5) . .
C61 C62 H62 120.4 . .
C63 C62 H62 120.4 . .
C64 C63 C62 120.3(6) . .
C64 C63 H63 119.8 . .
C62 C63 H63 119.8 . .
C63 C64 C59 121.5(5) . .
C63 C64 H64 119.2 . .
C59 C64 H64 119.2 . .
C70 C65 C66 117.6(5) . .
C70 C65 C52 124.0(4) . .
C66 C65 C52 118.4(4) . .
C67 C66 C65 121.7(5) . .
C67 C66 H66 119.2 . .
C65 C66 H66 119.2 . .
C66 C67 C68 120.2(6) . .
C66 C67 H67 119.9 . .
C68 C67 H67 119.9 . .
C69 C68 C67 119.1(5) . .
C69 C68 H68 120.5 . .
C67 C68 H68 120.5 . .
C68 C69 C70 120.5(6) . .
C68 C69 H69 119.8 . .
C70 C69 H69 119.8 . .
C65 C70 C69 121.0(5) . .
C65 C70 H70 119.5 . .
C69 C70 H70 119.5 . .
Cl3 C71 Cl4 111.0(10) . .
Cl4' C71 Cl3' 136.1(10) . .
Cl3 C71 H71A 108.4 . .
Cl4 C71 H71A 110.6 . .
Cl3 C71 H71B 107.9 . .
Cl4 C71 H71B 107.8 . .
H71A C71 H71B 111.1 . .

loop_
_geom_bond_atom_site_label_1
_geom_bond_atom_site_label_2
_geom_bond_distance
_geom_bond_site_symmetry_2
Cl1 C16 1.724(7) .
Cl2 C51 1.748(6) .
S1 C10 1.836(5) .
S1 C17 1.863(5) .
S2 C45 1.857(4) .
S2 C52 1.868(5) .
N1 C8 1.369(6) .
N1 C1 1.373(6) .
N1 H1A 0.81(3) .
N2 C36 1.367(7) .
N2 C43 1.374(7) .
N2 H2A 0.85(3) .
C1 C2 1.398(7) .
C1 C6 1.412(7) .
C2 C3 1.357(8) .
C2 H2 0.9300 .
C3 C4 1.400(8) .
C3 H3 0.9300 .
C4 C5 1.362(7) .
C4 H4 0.9300 .
C5 C6 1.398(7) .
C5 H5 0.9300 .
C6 C7 1.436(7) .
C7 C8 1.361(6) .
C7 C10 1.511(6) .
C8 C9 1.498(7) .
C9 H9A 0.9600 .
C9 H9B 0.9600 .
C9 H9C 0.9600 .
C10 C11 1.528(7) .
C10 H10 0.9800 .
C11 C16 1.387(8) .
C11 C12 1.396(8) .
C12 C13 1.393(9) .
C12 H12 0.9300 .
C13 C14 1.349(11) .
C13 H13 0.9300 .
C14 C15 1.381(12) .
C14 H14 0.9300 .
C15 C16 1.391(9) .
C15 H15 0.9300 .
C17 C18 1.534(6) .
C17 C24 1.536(7) .
C17 C30 1.539(6) .
C18 C23 1.387(7) .
C18 C19 1.398(7) .
C19 C20 1.389(8) .
C19 H19 0.9300 .
C20 C21 1.365(8) .
C20 H20 0.9300 .
C21 C22 1.375(8) .
C21 H21 0.9300 .
C22 C23 1.386(7) .
C22 H22 0.9300 .
C23 H23 0.9300 .
C24 C29 1.385(7) .
C24 C25 1.395(7) .
C25 C26 1.388(8) .
C25 H25 0.9300 .
C26 C27 1.363(10) .
C26 H26 0.9300 .
C27 C28 1.371(10) .
C27 H27 0.9300 .
C28 C29 1.370(8) .
C28 H28 0.9300 .
C29 H29 0.9300 .
C30 C35 1.361(7) .
C30 C31 1.381(7) .
C31 C32 1.371(8) .
C31 H31 0.9300 .
C32 C33 1.369(8) .
C32 H32 0.9300 .
C33 C34 1.363(9) .
C33 H33 0.9300 .
C34 C35 1.394(8) .
C34 H34 0.9300 .
C35 H35 0.9300 .
C36 C37 1.394(7) .
C36 C41 1.413(7) .
C37 C38 1.346(9) .
C37 H37 0.9300 .
C38 C39 1.400(9) .
C38 H38 0.9300 .
C39 C40 1.375(7) .
C39 H39 0.9300 .
C40 C41 1.398(7) .
C40 H40 0.9300 .
C41 C42 1.442(7) .
C42 C43 1.371(7) .
C42 C45 1.497(7) .
C43 C44 1.493(7) .
C44 H44A 0.9600 .
C44 H44B 0.9600 .
C44 H44C 0.9600 .
C45 C46 1.523(7) .
C45 H45 0.9800 .
C46 C51 1.379(7) .
C46 C47 1.394(8) .
C47 C48 1.373(8) .
C47 H47 0.9300 .
C48 C49 1.377(9) .
C48 H48 0.9300 .
C49 C50 1.368(10) .
C49 H49 0.9300 .
C50 C51 1.380(8) .
C50 H50 0.9300 .
C52 C53 1.534(6) .
C52 C59 1.541(6) .
C52 C65 1.546(6) .
C53 C54 1.379(7) .
C53 C58 1.402(7) .
C54 C55 1.375(7) .
C54 H54 0.9300 .
C55 C56 1.356(9) .
C55 H55 0.9300 .
C56 C57 1.380(10) .
C56 H56 0.9300 .
C57 C58 1.379(8) .
C57 H57 0.9300 .
C58 H58 0.9300 .
C59 C60 1.379(7) .
C59 C64 1.383(7) .
C60 C61 1.385(8) .
C60 H60 0.9300 .
C61 C62 1.348(9) .
C61 H61 0.9300 .
C62 C63 1.379(9) .
C62 H62 0.9300 .
C63 C64 1.363(8) .
C63 H63 0.9300 .
C64 H64 0.9300 .
C65 C70 1.374(7) .
C65 C66 1.382(7) .
C66 C67 1.373(7) .
C66 H66 0.9300 .
C67 C68 1.378(9) .
C67 H67 0.9300 .
C68 C69 1.364(9) .
C68 H68 0.9300 .
C69 C70 1.391(8) .
C69 H69 0.9300 .
C70 H70 0.9300 .
Cl3 C71 1.597(14) .
Cl4 C71 1.731(15) .
Cl3' C71 1.736(14) .
Cl4' C71 1.570(13) .
C71 H71A 0.9561 .
C71 H71B 0.9555 .

loop_
_geom_hbond_atom_site_label_D
_geom_hbond_atom_site_label_H
_geom_hbond_atom_site_label_A
_geom_hbond_distance_DH
_geom_hbond_distance_HA
_geom_hbond_distance_DA
_geom_hbond_angle_DHA
_geom_hbond_site_symmetry_A
C15 H15 Cl4 0.93 2.94 3.717(10) 142.3 3_545
C10 H10 Cl1 0.98 2.56 3.047(5) 110.6 .
C9 H9B S2 0.96 3.03 3.980(6) 171.9 4_456
C9 H9A Cl1 0.96 2.80 3.510(6) 131.5 .
C15 H15 Cl4 0.93 2.94 3.717(10) 142.3 3_545
C10 H10 Cl1 0.98 2.56 3.047(5) 110.6 .
C9 H9B S2 0.96 3.03 3.980(6) 171.9 4_456
C9 H9A Cl1 0.96 2.80 3.510(6) 131.5 .
C15 H15 Cl4 0.93 2.94 3.717(10) 142.3 3_545
C10 H10 Cl1 0.98 2.56 3.047(5) 110.6 .
C9 H9A Cl1 0.96 2.80 3.510(6) 131.5 .
C9 H9A Cl1 0.96 2.80 3.510(6) 131.5 .
C9 H9B S2 0.96 3.03 3.980(6) 171.9 4_456
C10 H10 Cl1 0.98 2.56 3.047(5) 110.6 .
C15 H15 Cl4 0.93 2.94 3.717(10) 142.3 3_545
C9 H9A Cl1 0.96 2.80 3.510(6) 131.5 .
C9 H9B S2 0.96 3.03 3.980(6) 171.9 4_456
C10 H10 Cl1 0.98 2.56 3.047(5) 110.6 .
C15 H15 Cl4 0.93 2.94 3.717(10) 142.3 3_545

loop_
_geom_torsion_atom_site_label_1
_geom_torsion_atom_site_label_2
_geom_torsion_atom_site_label_3
_geom_torsion_atom_site_label_4
_geom_torsion
_geom_torsion_site_symmetry_1
_geom_torsion_site_symmetry_2
_geom_torsion_site_symmetry_3
_geom_torsion_site_symmetry_4
C8 N1 C1 C2 179.4(6) . . . .
C8 N1 C1 C6 -1.8(6) . . . .
N1 C1 C2 C3 177.5(6) . . . .
C6 C1 C2 C3 -1.1(9) . . . .
C1 C2 C3 C4 0.9(10) . . . .
C2 C3 C4 C5 -0.4(10) . . . .
C3 C4 C5 C6 -0.1(9) . . . .
C4 C5 C6 C1 0.0(8) . . . .
C4 C5 C6 C7 179.9(6) . . . .
N1 C1 C6 C5 -178.3(5) . . . .
C2 C1 C6 C5 0.6(8) . . . .
N1 C1 C6 C7 1.8(6) . . . .
C2 C1 C6 C7 -179.3(5) . . . .
C5 C6 C7 C8 179.0(6) . . . .
C1 C6 C7 C8 -1.2(6) . . . .
C5 C6 C7 C10 1.9(9) . . . .
C1 C6 C7 C10 -178.3(5) . . . .
C6 C7 C8 N1 0.1(6) . . . .
C10 C7 C8 N1 177.2(5) . . . .
C6 C7 C8 C9 -179.5(6) . . . .
C10 C7 C8 C9 -2.4(10) . . . .
C1 N1 C8 C7 1.1(6) . . . .
C1 N1 C8 C9 -179.3(5) . . . .
C8 C7 C10 C11 115.1(6) . . . .
C6 C7 C10 C11 -68.3(6) . . . .
C8 C7 C10 S1 -118.5(5) . . . .
C6 C7 C10 S1 58.0(6) . . . .
C17 S1 C10 C7 142.2(3) . . . .
C17 S1 C10 C11 -91.7(3) . . . .
C7 C10 C11 C16 -91.9(5) . . . .
S1 C10 C11 C16 145.0(4) . . . .
C7 C10 C11 C12 90.8(6) . . . .
S1 C10 C11 C12 -32.2(6) . . . .
C16 C11 C12 C13 1.9(8) . . . .
C10 C11 C12 C13 179.3(5) . . . .
C11 C12 C13 C14 -3.0(10) . . . .
C12 C13 C14 C15 2.3(12) . . . .
C13 C14 C15 C16 -0.8(12) . . . .
C12 C11 C16 C15 -0.4(8) . . . .
C10 C11 C16 C15 -177.8(5) . . . .
C12 C11 C16 Cl1 178.7(4) . . . .
C10 C11 C16 Cl1 1.3(7) . . . .
C14 C15 C16 C11 -0.2(10) . . . .
C14 C15 C16 Cl1 -179.3(6) . . . .
C10 S1 C17 C18 48.7(3) . . . .
C10 S1 C17 C24 169.0(3) . . . .
C10 S1 C17 C30 -73.8(4) . . . .
C24 C17 C18 C23 -51.4(6) . . . .
C30 C17 C18 C23 -174.3(4) . . . .
S1 C17 C18 C23 62.2(5) . . . .
C24 C17 C18 C19 132.4(5) . . . .
C30 C17 C18 C19 9.5(6) . . . .
S1 C17 C18 C19 -114.0(5) . . . .
C23 C18 C19 C20 -1.1(8) . . . .
C17 C18 C19 C20 175.2(5) . . . .
C18 C19 C20 C21 0.7(9) . . . .
C19 C20 C21 C22 -0.1(10) . . . .
C20 C21 C22 C23 0.0(9) . . . .
C21 C22 C23 C18 -0.5(8) . . . .
C19 C18 C23 C22 1.0(7) . . . .
C17 C18 C23 C22 -175.4(4) . . . .
C18 C17 C24 C29 161.4(4) . . . .
C30 C17 C24 C29 -74.6(5) . . . .
S1 C17 C24 C29 45.2(5) . . . .
C18 C17 C24 C25 -21.6(6) . . . .
C30 C17 C24 C25 102.4(5) . . . .
S1 C17 C24 C25 -137.9(4) . . . .
C29 C24 C25 C26 0.4(8) . . . .
C17 C24 C25 C26 -176.7(5) . . . .
C24 C25 C26 C27 -1.1(9) . . . .
C25 C26 C27 C28 0.7(10) . . . .
C26 C27 C28 C29 0.2(10) . . . .
C27 C28 C29 C24 -0.9(9) . . . .
C25 C24 C29 C28 0.6(8) . . . .
C17 C24 C29 C28 177.6(5) . . . .
C18 C17 C30 C35 -104.1(5) . . . .
C24 C17 C30 C35 130.4(5) . . . .
S1 C17 C30 C35 16.6(6) . . . .
C18 C17 C30 C31 74.0(5) . . . .
C24 C17 C30 C31 -51.5(5) . . . .
S1 C17 C30 C31 -165.3(4) . . . .
C35 C30 C31 C32 3.0(8) . . . .
C17 C30 C31 C32 -175.2(5) . . . .
C30 C31 C32 C33 -0.3(9) . . . .
C31 C32 C33 C34 -1.6(9) . . . .
C32 C33 C34 C35 0.7(9) . . . .
C31 C30 C35 C34 -3.8(7) . . . .
C17 C30 C35 C34 174.3(5) . . . .
C33 C34 C35 C30 2.0(8) . . . .
C43 N2 C36 C37 178.4(5) . . . .
C43 N2 C36 C41 -1.1(5) . . . .
N2 C36 C37 C38 -179.6(5) . . . .
C41 C36 C37 C38 -0.2(8) . . . .
C36 C37 C38 C39 0.6(9) . . . .
C37 C38 C39 C40 -1.1(9) . . . .
C38 C39 C40 C41 1.0(8) . . . .
C39 C40 C41 C36 -0.6(7) . . . .
C39 C40 C41 C42 178.0(5) . . . .
N2 C36 C41 C40 179.7(4) . . . .
C37 C36 C41 C40 0.2(7) . . . .
N2 C36 C41 C42 0.8(5) . . . .
C37 C36 C41 C42 -178.8(5) . . . .
C40 C41 C42 C43 -178.8(5) . . . .
C36 C41 C42 C43 -0.2(5) . . . .
C40 C41 C42 C45 0.5(8) . . . .
C36 C41 C42 C45 179.1(4) . . . .
C41 C42 C43 N2 -0.5(5) . . . .
C45 C42 C43 N2 -179.8(4) . . . .
C41 C42 C43 C44 177.5(5) . . . .
C45 C42 C43 C44 -1.8(9) . . . .
C36 N2 C43 C42 1.0(6) . . . .
C36 N2 C43 C44 -177.3(5) . . . .
C43 C42 C45 C46 124.2(5) . . . .
C41 C42 C45 C46 -54.9(6) . . . .
C43 C42 C45 S2 -109.5(5) . . . .
C41 C42 C45 S2 71.3(5) . . . .
C52 S2 C45 C42 135.9(3) . . . .
C52 S2 C45 C46 -97.7(3) . . . .
C42 C45 C46 C51 -78.3(6) . . . .
S2 C45 C46 C51 156.6(4) . . . .
C42 C45 C46 C47 99.2(5) . . . .
S2 C45 C46 C47 -25.9(6) . . . .
C51 C46 C47 C48 0.1(8) . . . .
C45 C46 C47 C48 -177.4(5) . . . .
C46 C47 C48 C49 0.5(9) . . . .
C47 C48 C49 C50 -0.7(10) . . . .
C48 C49 C50 C51 0.2(10) . . . .
C49 C50 C51 C46 0.5(9) . . . .
C49 C50 C51 Cl2 -178.9(5) . . . .
C47 C46 C51 C50 -0.7(8) . . . .
C45 C46 C51 C50 177.0(5) . . . .
C47 C46 C51 Cl2 178.8(4) . . . .
C45 C46 C51 Cl2 -3.6(6) . . . .
C45 S2 C52 C53 43.7(4) . . . .
C45 S2 C52 C59 164.5(3) . . . .
C45 S2 C52 C65 -81.1(3) . . . .
C59 C52 C53 C54 131.4(5) . . . .
C65 C52 C53 C54 10.7(6) . . . .
S2 C52 C53 C54 -114.0(4) . . . .
C59 C52 C53 C58 -52.7(6) . . . .
C65 C52 C53 C58 -173.3(4) . . . .
S2 C52 C53 C58 62.0(5) . . . .
C58 C53 C54 C55 0.9(7) . . . .
C52 C53 C54 C55 176.9(5) . . . .
C53 C54 C55 C56 -0.2(8) . . . .
C54 C55 C56 C57 -0.8(9) . . . .
C55 C56 C57 C58 1.0(9) . . . .
C56 C57 C58 C53 -0.2(9) . . . .
C54 C53 C58 C57 -0.8(7) . . . .
C52 C53 C58 C57 -176.9(5) . . . .
C53 C52 C59 C60 -16.5(6) . . . .
C65 C52 C59 C60 107.8(5) . . . .
S2 C52 C59 C60 -133.3(4) . . . .
C53 C52 C59 C64 168.4(4) . . . .
C65 C52 C59 C64 -67.3(5) . . . .
S2 C52 C59 C64 51.7(5) . . . .
C64 C59 C60 C61 0.2(7) . . . .
C52 C59 C60 C61 -175.0(5) . . . .
C59 C60 C61 C62 -1.7(9) . . . .
C60 C61 C62 C63 2.2(9) . . . .
C61 C62 C63 C64 -1.2(9) . . . .
C62 C63 C64 C59 -0.3(9) . . . .
C60 C59 C64 C63 0.8(8) . . . .
C52 C59 C64 C63 176.2(5) . . . .
C53 C52 C65 C70 -119.5(5) . . . .
C59 C52 C65 C70 115.7(5) . . . .
S2 C52 C65 C70 2.5(6) . . . .
C53 C52 C65 C66 61.5(5) . . . .
C59 C52 C65 C66 -63.4(5) . . . .
S2 C52 C65 C66 -176.6(3) . . . .
C70 C65 C66 C67 -0.1(7) . . . .
C52 C65 C66 C67 179.0(5) . . . .
C65 C66 C67 C68 -1.3(8) . . . .
C66 C67 C68 C69 1.2(9) . . . .
C67 C68 C69 C70 0.2(9) . . . .
C66 C65 C70 C69 1.6(7) . . . .
C52 C65 C70 C69 -177.5(5) . . . .
C68 C69 C70 C65 -1.6(9) . . . .
